data_4501400
loop_
_publ_author_name
'Dai, Fangna'
'Sun, Di'
'Sun, Daofeng'

_publ_section_title
;
 Three 3D Lanthanide--Organic Frameworks Based on Novel Flexible
 Multicarboxylates: From ssa to rtl Topologies
;
_journal_issue 12
_journal_name_full 'Crystal Growth &amp; Design'
_journal_page_first 5670
_journal_paper_doi 10.1021/cg201210p
_journal_volume 11
_journal_year 2011
_chemical_formula_sum 'C30 H32 N O7 S2 Tm'
_chemical_formula_weight 751.62
_chemical_name_systematic
; 
 ? 
;
_space_group_IT_number 14
_symmetry_space_group_name_Hall '-P 2ybc'
_symmetry_space_group_name_H-M 'P 1 21/c 1'
_atom_sites_solution_hydrogens geom
_atom_sites_solution_primary direct
_atom_sites_solution_secondary difmap
_audit_creation_method SHELXL-97
_cell_angle_alpha 90.00
_cell_angle_beta 119.318(8)
_cell_angle_gamma 90.00
_cell_formula_units_Z 4
_cell_length_a 9.0246(18)
_cell_length_b 23.061(4)
_cell_length_c 16.967(3)
_cell_measurement_temperature 293(2)
_cell_volume 3078.8(10)
_computing_structure_refinement 'SHELXL-97 (Sheldrick, 1997)'
_computing_structure_solution 'SHELXS-97 (Sheldrick, 1990)'
_diffrn_ambient_temperature 293(2)
_diffrn_measured_fraction_theta_full 0.999
_diffrn_measured_fraction_theta_max 0.999
_diffrn_radiation_monochromator graphite
_diffrn_radiation_source 'fine-focus sealed tube'
_diffrn_radiation_type MoK\a
_diffrn_radiation_wavelength 0.71073
_diffrn_reflns_av_R_equivalents 0.0410
_diffrn_reflns_av_sigmaI/netI 0.0484
_diffrn_reflns_limit_h_max 10
_diffrn_reflns_limit_h_min -10
_diffrn_reflns_limit_k_max 27
_diffrn_reflns_limit_k_min -11
_diffrn_reflns_limit_l_max 20
_diffrn_reflns_limit_l_min -20
_diffrn_reflns_number 15166
_diffrn_reflns_theta_full 25.00
_diffrn_reflns_theta_max 25.00
_diffrn_reflns_theta_min 1.64
_exptl_absorpt_coefficient_mu 3.063
_exptl_absorpt_correction_T_max 0.8619
_exptl_absorpt_correction_T_min 0.6565
_exptl_crystal_density_diffrn 1.622
_exptl_crystal_density_method 'not measured'
_exptl_crystal_F_000 1504
_exptl_crystal_size_max 0.15
_exptl_crystal_size_mid 0.05
_exptl_crystal_size_min 0.05
_refine_diff_density_max 1.418
_refine_diff_density_min -0.659
_refine_diff_density_rms 0.114
_refine_ls_extinction_method none
_refine_ls_goodness_of_fit_ref 1.050
_refine_ls_hydrogen_treatment mixed
_refine_ls_matrix_type full
_refine_ls_number_parameters 376
_refine_ls_number_reflns 5428
_refine_ls_number_restraints 24
_refine_ls_restrained_S_all 1.072
_refine_ls_R_factor_all 0.0509
_refine_ls_R_factor_gt 0.0349
_refine_ls_shift/su_max 0.002
_refine_ls_shift/su_mean 0.000
_refine_ls_structure_factor_coef Fsqd
_refine_ls_weighting_details 'calc w=1/[\s^2^(Fo^2^)+(0.0421P)^2^+0.0000P] where P=(Fo^2^+2Fc^2^)/3'
_refine_ls_weighting_scheme calc
_refine_ls_wR_factor_gt 0.0783
_refine_ls_wR_factor_ref 0.0848
_reflns_number_gt 4299
_reflns_number_total 5428
_reflns_threshold_expression >2sigma(I)
_cod_data_source_file cg201210p_si_001.cif
_cod_data_source_block p3
_cod_database_code 4501400

loop_
_symmetry_equiv_pos_as_xyz
'x, y, z'
'-x, y+1/2, -z+1/2'
'-x, -y, -z'
'x, -y-1/2, z-1/2'

loop_
_atom_site_label
_atom_site_type_symbol
_atom_site_fract_x
_atom_site_fract_y
_atom_site_fract_z
_atom_site_U_iso_or_equiv
_atom_site_adp_type
_atom_site_occupancy
_atom_site_symmetry_multiplicity
_atom_site_calc_flag
_atom_site_refinement_flags
Tm1 Tm 1.20609(3) -0.018429(11) -0.003839(14) 0.02796(9) Uani 1 1 d .
C1 C 1.1889(6) 0.0435(2) 0.1696(3) 0.0282(12) Uani 1 1 d .
C2 C 1.2981(6) 0.0564(2) 0.2690(3) 0.0249(11) Uani 1 1 d .
C3 C 1.4497(7) 0.0252(2) 0.3142(4) 0.0346(13) Uani 1 1 d .
H3A H 1.4788 -0.0001 0.2813 0.042 Uiso 1 1 calc R
C4 C 1.5571(7) 0.0307(2) 0.4053(4) 0.0379(14) Uani 1 1 d .
H4A H 1.6564 0.0090 0.4344 0.045 Uiso 1 1 calc R
C5 C 1.5134(7) 0.0691(3) 0.4522(4) 0.0464(16) Uani 1 1 d .
H5A H 1.5856 0.0739 0.5139 0.056 Uiso 1 1 calc R
C6 C 1.3646(7) 0.1011(2) 0.4099(3) 0.0358(13) Uani 1 1 d .
H6A H 1.3378 0.1264 0.4437 0.043 Uiso 1 1 calc R
C7 C 1.2552(6) 0.0958(2) 0.3178(3) 0.0238(11) Uani 1 1 d .
C8 C 1.0707(7) 0.1832(3) 0.3482(4) 0.0416(15) Uani 1 1 d .
H8A H 1.0709 0.1595 0.3955 0.050 Uiso 1 1 calc R
H8B H 1.1729 0.2067 0.3746 0.050 Uiso 1 1 calc R
C9 C 0.9150(7) 0.2216(2) 0.3063(4) 0.0389(14) Uani 1 1 d .
C10 C 0.7608(8) 0.2016(3) 0.2973(5) 0.0491(17) Uani 1 1 d .
C11 C 0.7485(11) 0.1397(3) 0.3269(7) 0.098(3) Uani 1 1 d .
H11A H 0.6553 0.1198 0.2780 0.147 Uiso 1 1 calc R
H11B H 0.7301 0.1412 0.3780 0.147 Uiso 1 1 calc R
H11C H 0.8523 0.1193 0.3432 0.147 Uiso 1 1 calc R
C12 C 0.6198(8) 0.2376(3) 0.2617(5) 0.0512(17) Uani 1 1 d .
C13 C 0.4534(10) 0.2158(3) 0.2538(7) 0.099(3) Uani 1 1 d .
H13A H 0.4775 0.1884 0.3012 0.148 Uiso 1 1 calc R
H13B H 0.3869 0.1974 0.1962 0.148 Uiso 1 1 calc R
H13C H 0.3910 0.2479 0.2590 0.148 Uiso 1 1 calc R
C14 C 0.6296(7) 0.2933(2) 0.2323(4) 0.0374(14) Uani 1 1 d .
C15 C 0.4727(7) 0.3316(3) 0.1887(4) 0.0444(15) Uani 1 1 d .
H15A H 0.3706 0.3081 0.1628 0.053 Uiso 1 1 calc R
H15B H 0.4726 0.3548 0.1410 0.053 Uiso 1 1 calc R
C16 C 0.7826(7) 0.3139(2) 0.2405(4) 0.0332(13) Uani 1 1 d .
C17 C 0.7965(8) 0.3743(3) 0.2117(4) 0.0533(17) Uani 1 1 d .
H17A H 0.7015 0.3969 0.2046 0.080 Uiso 1 1 calc R
H17B H 0.7969 0.3728 0.1553 0.080 Uiso 1 1 calc R
H17C H 0.9002 0.3918 0.2569 0.080 Uiso 1 1 calc R
C18 C 0.9252(7) 0.2774(2) 0.2764(4) 0.0360(13) Uani 1 1 d .
C19 C 1.0870(7) 0.2982(3) 0.2796(5) 0.0523(17) Uani 1 1 d .
H19A H 1.1592 0.2656 0.2877 0.079 Uiso 1 1 calc R
H19B H 1.1448 0.3246 0.3292 0.079 Uiso 1 1 calc R
H19C H 1.0598 0.3175 0.2241 0.079 Uiso 1 1 calc R
C20 C 0.2896(6) 0.4189(2) 0.2197(3) 0.0244(11) Uani 1 1 d .
C21 C 0.1744(7) 0.4104(3) 0.1282(4) 0.0382(14) Uani 1 1 d .
H21A H 0.1984 0.3826 0.0963 0.046 Uiso 1 1 calc R
C22 C 0.0253(7) 0.4420(3) 0.0836(4) 0.0400(14) Uani 1 1 d .
H22A H -0.0491 0.4353 0.0226 0.048 Uiso 1 1 calc R
C23 C -0.0128(7) 0.4834(2) 0.1296(4) 0.0381(14) Uani 1 1 d .
H23A H -0.1129 0.5046 0.0999 0.046 Uiso 1 1 calc R
C24 C 0.0987(6) 0.4930(2) 0.2197(4) 0.0310(13) Uani 1 1 d .
H24 H 0.0721 0.5206 0.2507 0.037 Uiso 1 1 calc R
C25 C 0.2507(6) 0.4622(2) 0.2657(3) 0.0250(11) Uani 1 1 d .
C26 C 0.3673(6) 0.4796(2) 0.3628(3) 0.0279(12) Uani 1 1 d .
C27 C 1.0641(9) 0.0965(3) -0.0461(5) 0.0572(18) Uani 1 1 d .
H27A H 1.0233 0.1342 -0.0527 0.069 Uiso 1 1 calc R
C28 C 1.3481(10) -0.1434(4) -0.0165(5) 0.072(2) Uani 1 1 d .
H28A H 1.4375 -0.1224 -0.0149 0.086 Uiso 1 1 calc R
C29 C 1.2128(14) -0.2331(5) -0.0238(7) 0.139(4) Uani 1 1 d U
H29A H 1.1293 -0.2064 -0.0261 0.208 Uiso 1 1 calc R
H29B H 1.2520 -0.2572 0.0289 0.208 Uiso 1 1 calc R
H29C H 1.1631 -0.2570 -0.0769 0.208 Uiso 1 1 calc R
C30 C 1.5007(13) -0.2284(5) -0.0176(7) 0.149(4) Uani 1 1 d U
H30A H 1.5653 -0.1998 -0.0290 0.223 Uiso 1 1 calc R
H30B H 1.4632 -0.2579 -0.0632 0.223 Uiso 1 1 calc R
H30C H 1.5705 -0.2456 0.0407 0.223 Uiso 1 1 calc R
N1 N 1.3549(10) -0.2011(3) -0.0195(5) 0.091(2) Uani 1 1 d U
O1 O 1.2653(5) 0.02965(18) 0.1270(2) 0.0448(11) Uani 1 1 d .
O2 O 1.0303(4) 0.04687(17) 0.1377(2) 0.0354(9) Uani 1 1 d .
O3 O 0.5175(4) 0.46057(17) 0.4005(2) 0.0361(9) Uani 1 1 d .
O4 O 0.3117(5) 0.51281(17) 0.4009(2) 0.0394(10) Uani 1 1 d .
O5 O 1.2065(6) 0.0880(2) -0.0392(4) 0.0710(14) Uani 1 1 d U
O6 O 0.9743(5) 0.05532(18) -0.0445(2) 0.0416(10) Uani 1 1 d .
O7 O 1.2335(5) -0.1164(2) -0.0157(3) 0.0569(12) Uani 1 1 d .
S1 S 1.06551(17) 0.13710(6) 0.25964(10) 0.0358(3) Uani 1 1 d .
S2 S 0.48002(17) 0.37833(7) 0.27729(9) 0.0383(4) Uani 1 1 d .

loop_
_atom_site_aniso_label
_atom_site_aniso_U_11
_atom_site_aniso_U_22
_atom_site_aniso_U_33
_atom_site_aniso_U_23
_atom_site_aniso_U_13
_atom_site_aniso_U_12
Tm1 0.01811(12) 0.04031(17) 0.02227(13) -0.00175(12) 0.00742(10) -0.00205(11)
C1 0.021(3) 0.035(3) 0.025(3) -0.006(2) 0.008(2) -0.002(2)
C2 0.018(2) 0.027(3) 0.025(3) -0.001(2) 0.007(2) -0.003(2)
C3 0.028(3) 0.034(3) 0.040(3) -0.002(3) 0.014(3) 0.003(2)
C4 0.030(3) 0.034(4) 0.035(3) 0.002(3) 0.004(3) 0.009(2)
C5 0.038(3) 0.049(4) 0.028(3) 0.000(3) -0.002(3) 0.002(3)
C6 0.038(3) 0.038(4) 0.030(3) -0.007(3) 0.015(3) 0.002(3)
C7 0.022(2) 0.022(3) 0.026(3) 0.002(2) 0.010(2) 0.000(2)
C8 0.044(3) 0.038(4) 0.043(4) -0.005(3) 0.021(3) 0.008(3)
C9 0.050(4) 0.027(3) 0.049(4) 0.000(3) 0.031(3) 0.010(3)
C10 0.053(4) 0.032(4) 0.083(5) 0.013(3) 0.049(4) 0.011(3)
C11 0.104(7) 0.038(5) 0.201(10) 0.042(6) 0.111(8) 0.020(4)
C12 0.048(4) 0.039(4) 0.084(5) 0.011(4) 0.046(4) 0.009(3)
C13 0.072(5) 0.068(6) 0.199(11) 0.024(6) 0.100(7) 0.013(4)
C14 0.042(3) 0.034(3) 0.044(3) -0.001(3) 0.027(3) 0.010(3)
C15 0.040(3) 0.042(4) 0.048(4) -0.007(3) 0.020(3) 0.007(3)
C16 0.041(3) 0.026(3) 0.039(3) 0.001(3) 0.024(3) 0.007(3)
C17 0.055(4) 0.039(4) 0.062(4) 0.005(3) 0.026(4) 0.003(3)
C18 0.041(3) 0.037(4) 0.041(3) -0.003(3) 0.028(3) 0.002(3)
C19 0.043(4) 0.042(4) 0.078(5) 0.004(4) 0.034(4) 0.005(3)
C20 0.022(3) 0.022(3) 0.028(3) 0.001(2) 0.012(2) 0.002(2)
C21 0.036(3) 0.041(4) 0.032(3) -0.008(3) 0.012(3) 0.003(3)
C22 0.033(3) 0.044(4) 0.028(3) -0.002(3) 0.003(3) 0.001(3)
C23 0.031(3) 0.044(4) 0.027(3) 0.000(3) 0.004(2) 0.013(3)
C24 0.026(3) 0.031(3) 0.031(3) -0.002(2) 0.010(2) 0.006(2)
C25 0.020(2) 0.028(3) 0.024(3) 0.002(2) 0.009(2) -0.003(2)
C26 0.020(2) 0.036(3) 0.028(3) 0.001(3) 0.011(2) -0.002(2)
C27 0.059(4) 0.048(4) 0.071(5) 0.012(4) 0.037(4) 0.001(4)
C28 0.057(5) 0.072(6) 0.056(5) -0.021(4) 0.003(4) 0.013(4)
C29 0.147(6) 0.121(6) 0.138(6) 0.004(4) 0.062(4) -0.001(4)
C30 0.145(6) 0.142(6) 0.141(6) -0.027(4) 0.056(4) 0.038(4)
N1 0.093(4) 0.084(4) 0.072(4) -0.019(3) 0.022(3) 0.027(3)
O1 0.026(2) 0.075(3) 0.032(2) -0.018(2) 0.0134(18) -0.0050(19)
O2 0.0180(18) 0.056(3) 0.028(2) -0.0066(19) 0.0073(16) 0.0007(18)
O3 0.0219(19) 0.052(3) 0.029(2) -0.0043(18) 0.0080(17) 0.0007(17)
O4 0.034(2) 0.057(3) 0.029(2) -0.007(2) 0.0161(18) 0.0057(19)
O5 0.069(3) 0.067(3) 0.096(3) 0.020(3) 0.056(3) 0.003(2)
O6 0.039(2) 0.053(3) 0.032(2) 0.000(2) 0.0160(18) -0.012(2)
O7 0.042(2) 0.048(3) 0.062(3) -0.006(2) 0.010(2) 0.011(2)
S1 0.0286(7) 0.0354(8) 0.0373(8) -0.0019(7) 0.0115(6) 0.0085(6)
S2 0.0307(7) 0.0450(9) 0.0346(8) 0.0007(7) 0.0124(7) 0.0150(7)

loop_
_atom_type_symbol
_atom_type_description
_atom_type_scat_dispersion_real
_atom_type_scat_dispersion_imag
_atom_type_scat_source
C C 0.0033 0.0016 'International Tables Vol C Tables 4.2.6.8 and 6.1.1.4'
O O 0.0106 0.0060 'International Tables Vol C Tables 4.2.6.8 and 6.1.1.4'
S S 0.1246 0.1234 'International Tables Vol C Tables 4.2.6.8 and 6.1.1.4'
Tm Tm -0.3139 5.2483 'International Tables Vol C Tables 4.2.6.8 and 6.1.1.4'
N N 0.0061 0.0033 'International Tables Vol C Tables 4.2.6.8 and 6.1.1.4'
H H 0.0000 0.0000 'International Tables Vol C Tables 4.2.6.8 and 6.1.1.4'

loop_
_geom_angle_atom_site_label_1
_geom_angle_atom_site_label_2
_geom_angle_atom_site_label_3
_geom_angle
_geom_angle_site_symmetry_1
_geom_angle_site_symmetry_3
_geom_angle_publ_flag
O4 Tm1 O3 82.87(13) 4_665 2_745 y
O4 Tm1 O7 83.76(16) 4_665 . y
O3 Tm1 O7 74.63(14) 2_745 . y
O4 Tm1 O1 133.42(14) 4_665 . y
O3 Tm1 O1 73.26(13) 2_745 . y
O7 Tm1 O1 125.20(15) . . y
O4 Tm1 O6 153.68(14) 4_665 3_755 y
O3 Tm1 O6 110.04(13) 2_745 3_755 y
O7 Tm1 O6 78.11(15) . 3_755 y
O1 Tm1 O6 72.90(13) . 3_755 y
O4 Tm1 O2 79.80(13) 4_665 3_755 y
O3 Tm1 O2 145.40(14) 2_745 3_755 y
O7 Tm1 O2 73.90(14) . 3_755 y
O1 Tm1 O2 138.47(12) . 3_755 y
O6 Tm1 O2 76.95(12) 3_755 3_755 y
O4 Tm1 O6 110.64(13) 4_665 . y
O3 Tm1 O6 143.16(13) 2_745 . y
O7 Tm1 O6 138.86(14) . . y
O1 Tm1 O6 73.00(13) . . y
O6 Tm1 O6 73.20(15) 3_755 . y
O2 Tm1 O6 71.37(12) 3_755 . y
O4 Tm1 O5 73.88(15) 4_665 . y
O3 Tm1 O5 105.02(15) 2_745 . y
O7 Tm1 O5 157.43(17) . . y
O1 Tm1 O5 74.59(16) . . y
O6 Tm1 O5 121.64(15) 3_755 . y
O2 Tm1 O5 98.60(16) 3_755 . y
O6 Tm1 O5 51.41(13) . . y
O4 Tm1 C27 93.52(17) 4_665 . ?
O3 Tm1 C27 124.79(17) 2_745 . ?
O7 Tm1 C27 160.02(17) . . ?
O1 Tm1 C27 70.19(17) . . ?
O6 Tm1 C27 97.03(17) 3_755 . ?
O2 Tm1 C27 86.13(17) 3_755 . ?
O6 Tm1 C27 25.87(15) . . ?
O5 Tm1 C27 25.65(15) . . ?
O4 Tm1 Tm1 139.75(10) 4_665 3_755 ?
O3 Tm1 Tm1 136.34(9) 2_745 3_755 ?
O7 Tm1 Tm1 111.44(11) . 3_755 ?
O1 Tm1 Tm1 68.59(9) . 3_755 ?
O6 Tm1 Tm1 38.38(10) 3_755 3_755 ?
O2 Tm1 Tm1 70.01(8) 3_755 3_755 ?
O6 Tm1 Tm1 34.82(8) . 3_755 ?
O5 Tm1 Tm1 84.74(11) . 3_755 ?
C27 Tm1 Tm1 59.30(13) . 3_755 ?
O1 C1 O2 126.5(5) . . ?
O1 C1 C2 116.8(4) . . ?
O2 C1 C2 116.8(4) . . ?
C3 C2 C7 119.2(5) . . ?
C3 C2 C1 116.2(5) . . ?
C7 C2 C1 124.6(4) . . ?
C4 C3 C2 122.3(5) . . ?
C4 C3 H3A 118.9 . . ?
C2 C3 H3A 118.9 . . ?
C3 C4 C5 117.9(5) . . ?
C3 C4 H4A 121.0 . . ?
C5 C4 H4A 121.0 . . ?
C4 C5 C6 121.7(5) . . ?
C4 C5 H5A 119.2 . . ?
C6 C5 H5A 119.2 . . ?
C5 C6 C7 120.7(5) . . ?
C5 C6 H6A 119.6 . . ?
C7 C6 H6A 119.6 . . ?
C6 C7 C2 118.2(4) . . ?
C6 C7 S1 122.6(4) . . ?
C2 C7 S1 119.3(4) . . ?
C9 C8 S1 108.2(4) . . ?
C9 C8 H8A 110.1 . . ?
S1 C8 H8A 110.1 . . ?
C9 C8 H8B 110.1 . . ?
S1 C8 H8B 110.1 . . ?
H8A C8 H8B 108.4 . . ?
C18 C9 C10 120.0(5) . . ?
C18 C9 C8 119.8(5) . . ?
C10 C9 C8 120.2(5) . . ?
C12 C10 C9 120.0(6) . . ?
C12 C10 C11 120.1(6) . . ?
C9 C10 C11 119.8(6) . . ?
C10 C11 H11A 109.5 . . ?
C10 C11 H11B 109.5 . . ?
H11A C11 H11B 109.5 . . ?
C10 C11 H11C 109.5 . . ?
H11A C11 H11C 109.5 . . ?
H11B C11 H11C 109.5 . . ?
C10 C12 C14 120.1(5) . . ?
C10 C12 C13 119.6(6) . . ?
C14 C12 C13 120.3(6) . . ?
C12 C13 H13A 109.5 . . ?
C12 C13 H13B 109.5 . . ?
H13A C13 H13B 109.5 . . ?
C12 C13 H13C 109.5 . . ?
H13A C13 H13C 109.5 . . ?
H13B C13 H13C 109.5 . . ?
C12 C14 C16 120.5(5) . . ?
C12 C14 C15 120.1(5) . . ?
C16 C14 C15 119.3(5) . . ?
C14 C15 S2 107.1(4) . . ?
C14 C15 H15A 110.3 . . ?
S2 C15 H15A 110.3 . . ?
C14 C15 H15B 110.3 . . ?
S2 C15 H15B 110.3 . . ?
H15A C15 H15B 108.6 . . ?
C14 C16 C18 119.3(5) . . ?
C14 C16 C17 121.2(5) . . ?
C18 C16 C17 119.6(5) . . ?
C16 C17 H17A 109.5 . . ?
C16 C17 H17B 109.5 . . ?
H17A C17 H17B 109.5 . . ?
C16 C17 H17C 109.5 . . ?
H17A C17 H17C 109.5 . . ?
H17B C17 H17C 109.5 . . ?
C9 C18 C16 120.0(5) . . ?
C9 C18 C19 120.7(5) . . ?
C16 C18 C19 119.3(5) . . ?
C18 C19 H19A 109.5 . . ?
C18 C19 H19B 109.5 . . ?
H19A C19 H19B 109.5 . . ?
C18 C19 H19C 109.5 . . ?
H19A C19 H19C 109.5 . . ?
H19B C19 H19C 109.5 . . ?
C21 C20 C25 117.5(5) . . ?
C21 C20 S2 122.2(4) . . ?
C25 C20 S2 120.3(4) . . ?
C22 C21 C20 122.0(5) . . ?
C22 C21 H21A 119.0 . . ?
C20 C21 H21A 119.0 . . ?
C23 C22 C21 120.0(5) . . ?
C23 C22 H22A 120.0 . . ?
C21 C22 H22A 120.0 . . ?
C22 C23 C24 119.4(5) . . ?
C22 C23 H23A 120.3 . . ?
C24 C23 H23A 120.3 . . ?
C23 C24 C25 121.6(5) . . ?
C23 C24 H24 119.2 . . ?
C25 C24 H24 119.2 . . ?
C24 C25 C20 119.5(5) . . ?
C24 C25 C26 116.4(5) . . ?
C20 C25 C26 124.1(4) . . ?
O4 C26 O3 123.5(5) . . ?
O4 C26 C25 118.9(4) . . ?
O3 C26 C25 117.6(4) . . ?
O5 C27 O6 121.6(6) . . ?
O5 C27 Tm1 61.3(4) . . ?
O6 C27 Tm1 60.8(3) . . ?
O5 C27 H27A 119.2 . . ?
O6 C27 H27A 119.2 . . ?
Tm1 C27 H27A 173.4 . . ?
O7 C28 N1 124.6(9) . . ?
O7 C28 H28A 117.7 . . ?
N1 C28 H28A 117.7 . . ?
N1 C29 H29A 109.5 . . ?
N1 C29 H29B 109.5 . . ?
H29A C29 H29B 109.5 . . ?
N1 C29 H29C 109.5 . . ?
H29A C29 H29C 109.5 . . ?
H29B C29 H29C 109.5 . . ?
N1 C30 H30A 109.5 . . ?
N1 C30 H30B 109.5 . . ?
H30A C30 H30B 109.5 . . ?
N1 C30 H30C 109.5 . . ?
H30A C30 H30C 109.5 . . ?
H30B C30 H30C 109.5 . . ?
C28 N1 C30 119.5(9) . . ?
C28 N1 C29 116.9(8) . . ?
C30 N1 C29 123.6(9) . . ?
C1 O1 Tm1 138.0(3) . . ?
C1 O2 Tm1 135.1(3) . 3_755 ?
C26 O3 Tm1 144.3(4) . 2_755 ?
C26 O4 Tm1 145.5(4) . 4_466 ?
C27 O5 Tm1 93.1(4) . . ?
C27 O6 Tm1 149.1(4) . 3_755 ?
C27 O6 Tm1 93.3(4) . . ?
Tm1 O6 Tm1 106.80(15) 3_755 . ?
C28 O7 Tm1 129.5(5) . . ?
C7 S1 C8 103.1(2) . . ?
C20 S2 C15 102.9(2) . . ?

loop_
_geom_bond_atom_site_label_1
_geom_bond_atom_site_label_2
_geom_bond_distance
_geom_bond_site_symmetry_2
_geom_bond_publ_flag
Tm1 O4 2.246(4) 4_665 y
Tm1 O3 2.291(3) 2_745 y
Tm1 O7 2.292(5) . y
Tm1 O1 2.298(4) . y
Tm1 O6 2.314(4) 3_755 y
Tm1 O2 2.323(3) 3_755 y
Tm1 O6 2.516(4) . y
Tm1 O5 2.527(5) . y
Tm1 C27 2.878(7) . ?
Tm1 Tm1 3.8795(8) 3_755 ?
C1 O1 1.260(6) . ?
C1 O2 1.260(6) . ?
C1 C2 1.509(7) . ?
C2 C3 1.396(7) . ?
C2 C7 1.404(7) . ?
C3 C4 1.369(8) . ?
C3 H3A 0.9300 . ?
C4 C5 1.372(8) . ?
C4 H4A 0.9300 . ?
C5 C6 1.385(8) . ?
C5 H5A 0.9300 . ?
C6 C7 1.387(7) . ?
C6 H6A 0.9300 . ?
C7 S1 1.777(5) . ?
C8 C9 1.513(7) . ?
C8 S1 1.822(5) . ?
C8 H8A 0.9700 . ?
C8 H8B 0.9700 . ?
C9 C18 1.401(8) . ?
C9 C10 1.402(8) . ?
C10 C12 1.386(8) . ?
C10 C11 1.536(8) . ?
C11 H11A 0.9600 . ?
C11 H11B 0.9600 . ?
C11 H11C 0.9600 . ?
C12 C14 1.397(8) . ?
C12 C13 1.526(9) . ?
C13 H13A 0.9600 . ?
C13 H13B 0.9600 . ?
C13 H13C 0.9600 . ?
C14 C16 1.401(7) . ?
C14 C15 1.519(7) . ?
C15 S2 1.824(6) . ?
C15 H15A 0.9700 . ?
C15 H15B 0.9700 . ?
C16 C18 1.403(7) . ?
C16 C17 1.501(8) . ?
C17 H17A 0.9600 . ?
C17 H17B 0.9600 . ?
C17 H17C 0.9600 . ?
C18 C19 1.512(7) . ?
C19 H19A 0.9600 . ?
C19 H19B 0.9600 . ?
C19 H19C 0.9600 . ?
C20 C21 1.395(7) . ?
C20 C25 1.415(7) . ?
C20 S2 1.771(5) . ?
C21 C22 1.385(7) . ?
C21 H21A 0.9300 . ?
C22 C23 1.379(8) . ?
C22 H22A 0.9300 . ?
C23 C24 1.376(7) . ?
C23 H23A 0.9300 . ?
C24 C25 1.395(7) . ?
C24 H24 0.9300 . ?
C25 C26 1.511(7) . ?
C26 O4 1.255(6) . ?
C26 O3 1.261(6) . ?
C27 O5 1.248(7) . ?
C27 O6 1.258(7) . ?
C27 H27A 0.9300 . ?
C28 O7 1.213(8) . ?
C28 N1 1.335(9) . ?
C28 H28A 0.9300 . ?
C29 N1 1.450(12) . ?
C29 H29A 0.9600 . ?
C29 H29B 0.9600 . ?
C29 H29C 0.9600 . ?
C30 N1 1.444(11) . ?
C30 H30A 0.9600 . ?
C30 H30B 0.9600 . ?
C30 H30C 0.9600 . ?
O2 Tm1 2.323(3) 3_755 ?
O3 Tm1 2.291(3) 2_755 ?
O4 Tm1 2.246(4) 4_466 ?
O6 Tm1 2.314(4) 3_755 ?
